data_4003540
loop_
_publ_author_name
'Chen, Hao'
'Deng, Yihua'
'Zhu, Xiangyu'
'Wang, Lu'
'Lv, Lei'
'Wu, Xiaoxi'
'Li, Zijie'
'Shi, Qinqin'
'Peng, Aidong'
'Peng, Qian'
'Shuai, Zhigang'
'Zhao, Zujin'
'Chen, Huajie'
'Huang, Hui'

_publ_section_title
;
 Toward Achieving Single-Molecule White Electroluminescence from Dual
 Emission of Fluorescence and Phosphorescence
;
_journal_name_full 'Chemistry of Materials'
_journal_paper_doi 10.1021/acs.chemmater.0c00710
_journal_year 2020
_chemical_formula_sum 'C23 H15 N O Se'
_chemical_formula_weight 400.32
_space_group_crystal_system monoclinic
_space_group_IT_number 14
_space_group_name_Hall '-P 2yn'
_space_group_name_H-M_alt 'P 1 21/n 1'
_atom_sites_solution_hydrogens geom
_audit_creation_method SHELXL-2016/6
_cell_angle_alpha 90
_cell_angle_beta 94.1879(11)
_cell_angle_gamma 90
_cell_formula_units_Z 4
_cell_length_a 6.2684(2)
_cell_length_b 15.7449(6)
_cell_length_c 17.5392(6)
_cell_measurement_temperature 273(2)
_cell_volume 1726.42(10)
_computing_structure_refinement 'SHELXL-2016/6 (Sheldrick, 2016)'
_diffrn_ambient_temperature 273(2)
_diffrn_measured_fraction_theta_full 0.997
_diffrn_measured_fraction_theta_max 0.995
_diffrn_radiation_type MoK\a
_diffrn_radiation_wavelength 0.71073
_diffrn_reflns_av_R_equivalents 0.0374
_diffrn_reflns_av_unetI/netI 0.0184
_diffrn_reflns_Laue_measured_fraction_full 0.997
_diffrn_reflns_Laue_measured_fraction_max 0.995
_diffrn_reflns_limit_h_max 7
_diffrn_reflns_limit_h_min -8
_diffrn_reflns_limit_k_max 20
_diffrn_reflns_limit_k_min -20
_diffrn_reflns_limit_l_max 22
_diffrn_reflns_limit_l_min -22
_diffrn_reflns_number 45293
_diffrn_reflns_point_group_measured_fraction_full 0.997
_diffrn_reflns_point_group_measured_fraction_max 0.995
_diffrn_reflns_theta_full 25.242
_diffrn_reflns_theta_max 27.548
_diffrn_reflns_theta_min 2.329
_exptl_absorpt_coefficient_mu 2.186
_exptl_crystal_colour white
_exptl_crystal_density_diffrn 1.540
_exptl_crystal_description needle-like
_exptl_crystal_F_000 808
_refine_diff_density_max 0.674
_refine_diff_density_min -0.453
_refine_diff_density_rms 0.064
_refine_ls_extinction_coef 0.012(2)
_refine_ls_extinction_expression Fc^*^=kFc[1+0.001xFc^2^\l^3^/sin(2\q)]^-1/4^
_refine_ls_extinction_method 'SHELXL-2016/6 (Sheldrick 2016)'
_refine_ls_goodness_of_fit_ref 1.010
_refine_ls_hydrogen_treatment constr
_refine_ls_matrix_type full
_refine_ls_number_parameters 236
_refine_ls_number_reflns 3960
_refine_ls_number_restraints 7
_refine_ls_restrained_S_all 1.012
_refine_ls_R_factor_all 0.0501
_refine_ls_R_factor_gt 0.0388
_refine_ls_shift/su_max 0.008
_refine_ls_shift/su_mean 0.000
_refine_ls_structure_factor_coef Fsqd
_refine_ls_weighting_details 'w=1/[\s^2^(Fo^2^)+(0.0735P)^2^+1.2758P] where P=(Fo^2^+2Fc^2^)/3'
_refine_ls_weighting_scheme calc
_refine_ls_wR_factor_gt 0.1174
_refine_ls_wR_factor_ref 0.1267
_reflns_Friedel_coverage 0.000
_reflns_number_gt 3270
_reflns_number_total 3960
_reflns_threshold_expression 'I > 2\s(I)'
_cod_data_source_file cm0c00710_si_003.cif
_cod_data_source_block 20180702-14
_cod_original_sg_symbol_H-M 'P 21/n'
_cod_database_code 4003540
_shelx_shelxl_version_number 2016/6
_shelx_space_group_comment
;
The symmetry employed for this shelxl refinement is uniquely defined
by the following loop, which should always be used as a source of
symmetry information in preference to the above space-group names.
They are only intended as comments.
;

loop_
_space_group_symop_operation_xyz
'x, y, z'
'-x+1/2, y+1/2, -z+1/2'
'-x, -y, -z'
'x-1/2, -y-1/2, z-1/2'

loop_
_atom_site_label
_atom_site_type_symbol
_atom_site_fract_x
_atom_site_fract_y
_atom_site_fract_z
_atom_site_U_iso_or_equiv
_atom_site_adp_type
_atom_site_occupancy
_atom_site_site_symmetry_order
_atom_site_calc_flag
_atom_site_refinement_flags_posn
_atom_site_refinement_flags_adp
_atom_site_refinement_flags_occupancy
_atom_site_disorder_assembly
_atom_site_disorder_group
Se1 Se 0.19682(5) -0.09762(2) 0.51969(2) 0.05413(16) Uani 1 1 d . . . . .
N1 N 0.6348(4) 0.11409(13) 0.17786(12) 0.0414(5) Uani 1 1 d . . . . .
C12 C 0.6565(4) 0.17526(15) 0.23767(14) 0.0406(5) Uani 1 1 d . . . . .
C2 C 0.8425(6) 0.09062(18) 0.06001(18) 0.0531(7) Uani 1 1 d . . . . .
H2 H 0.750233 0.050224 0.037245 0.064 Uiso 1 1 calc R U . . .
C10 C 0.5755(6) 0.26378(19) 0.34096(16) 0.0546(7) Uani 1 1 d . . . . .
H10 H 0.484972 0.279488 0.378234 0.065 Uiso 1 1 calc R U . . .
C11 C 0.5163(5) 0.19752(17) 0.29174(15) 0.0475(6) Uani 1 1 d . . . . .
H11 H 0.387176 0.169113 0.294942 0.057 Uiso 1 1 calc R U . . .
C7 C 0.8458(4) 0.22091(16) 0.23015(14) 0.0419(6) Uani 1 1 d . . . . .
C8 C 0.9016(5) 0.28716(18) 0.28061(16) 0.0514(7) Uani 1 1 d . . . . .
H8 H 1.028182 0.317179 0.276766 0.062 Uiso 1 1 calc R U . . .
C6 C 0.9394(4) 0.19054(16) 0.16249(15) 0.0434(6) Uani 1 1 d . . . . .
C4 C 1.1621(6) 0.1762(2) 0.0591(2) 0.0654(9) Uani 1 1 d . . . . .
H4 H 1.283335 0.191481 0.034703 0.078 Uiso 1 1 calc R U . . .
C5 C 1.1226(5) 0.2142(2) 0.12722(19) 0.0553(7) Uani 1 1 d . . . . .
H5 H 1.215750 0.254754 0.149249 0.066 Uiso 1 1 calc R U . . .
C1 C 0.8027(4) 0.12800(16) 0.12916(15) 0.0425(6) Uani 1 1 d . . . . .
C9 C 0.7664(6) 0.30712(18) 0.33593(17) 0.0583(8) Uani 1 1 d . . . . .
H9 H 0.803320 0.350333 0.370559 0.070 Uiso 1 1 calc R U . . .
C3 C 1.0247(6) 0.1158(2) 0.0263(2) 0.0628(9) Uani 1 1 d . . . . .
H3 H 1.055614 0.091261 -0.019863 0.075 Uiso 1 1 calc R U . . .
C13 C 0.4962(5) 0.04478(16) 0.16913(15) 0.0445(6) Uani 1 1 d . . . . .
O1 O 0.4699(4) 0.00869(14) 0.10804(12) 0.0625(6) Uani 1 1 d . . . . .
C17 C 0.1860(4) -0.06209(15) 0.35679(14) 0.0373(5) Uani 1 1 d . . . . .
C18 C 0.0824(4) -0.05372(18) 0.28427(16) 0.0467(6) Uani 1 1 d . . . . .
H18 H -0.057487 -0.073053 0.275737 0.056 Uiso 1 1 calc R U . . .
C14 C 0.3899(4) 0.01335(15) 0.23664(14) 0.0397(5) Uani 1 1 d . . . . .
C15 C 0.4969(4) 0.00412(16) 0.30825(15) 0.0421(6) Uani 1 1 d . . . . .
H15 H 0.637163 0.023125 0.316624 0.050 Uiso 1 1 calc R U . . .
C16 C 0.3966(4) -0.03298(16) 0.36683(15) 0.0409(5) Uani 1 1 d . . . . .
H16 H 0.470792 -0.038852 0.414414 0.049 Uiso 1 1 calc R U . . .
C19 C 0.1816(4) -0.01764(17) 0.22506(16) 0.0458(6) Uani 1 1 d . . . . .
H19 H 0.109493 -0.013821 0.176921 0.055 Uiso 1 1 calc R U . . .
C20 C 0.0781(4) -0.10047(14) 0.41936(15) 0.0377(5) Uani 1 1 d . . . . .
C21 C -0.1231(4) -0.14575(16) 0.41760(14) 0.0391(5) Uani 1 1 d . U . . .
H21 H -0.206224 -0.156891 0.372596 0.047 Uiso 1 1 calc R U . . .
C23 C -0.0445(5) -0.1541(2) 0.54749(19) 0.0595(8) Uani 1 1 d . . . . .
H23 H -0.068510 -0.169300 0.597396 0.071 Uiso 1 1 calc R U . . .
C22 C -0.1796(5) -0.1704(2) 0.4870(2) 0.0597(8) Uani 1 1 d . U . . .
H22 H -0.308923 -0.197862 0.492533 0.072 Uiso 1 1 calc R U . . .

loop_
_atom_site_aniso_label
_atom_site_aniso_U_11
_atom_site_aniso_U_22
_atom_site_aniso_U_33
_atom_site_aniso_U_23
_atom_site_aniso_U_13
_atom_site_aniso_U_12
Se1 0.0516(2) 0.0666(2) 0.0429(2) 0.00141(12) -0.00518(13) -0.00918(13)
N1 0.0528(13) 0.0365(10) 0.0351(11) -0.0019(8) 0.0052(9) -0.0029(9)
C12 0.0543(15) 0.0335(11) 0.0337(12) 0.0035(9) -0.0001(10) 0.0002(10)
C2 0.073(2) 0.0426(14) 0.0449(15) 0.0028(11) 0.0119(14) 0.0093(13)
C10 0.080(2) 0.0459(15) 0.0383(14) -0.0030(11) 0.0091(14) 0.0049(14)
C11 0.0623(16) 0.0401(13) 0.0405(13) 0.0006(11) 0.0079(12) 0.0001(12)
C7 0.0529(14) 0.0350(12) 0.0368(12) 0.0092(10) -0.0035(11) 0.0005(10)
C8 0.0654(17) 0.0409(14) 0.0458(15) 0.0084(11) -0.0099(13) -0.0069(13)
C6 0.0508(14) 0.0373(12) 0.0420(13) 0.0120(10) 0.0022(11) 0.0041(11)
C4 0.067(2) 0.0596(19) 0.073(2) 0.0204(16) 0.0281(17) 0.0139(16)
C5 0.0537(16) 0.0503(16) 0.0626(18) 0.0174(14) 0.0079(14) 0.0003(13)
C1 0.0549(15) 0.0355(12) 0.0375(13) 0.0091(10) 0.0068(11) 0.0066(11)
C9 0.093(2) 0.0392(14) 0.0408(14) -0.0016(11) -0.0088(15) -0.0038(15)
C3 0.084(2) 0.0520(17) 0.0551(18) 0.0105(14) 0.0256(17) 0.0175(17)
C13 0.0556(15) 0.0375(12) 0.0400(13) 0.0008(10) 0.0000(11) -0.0001(11)
O1 0.0859(16) 0.0582(12) 0.0435(11) -0.0115(9) 0.0062(11) -0.0171(12)
C17 0.0363(12) 0.0314(11) 0.0432(13) -0.0023(10) -0.0026(10) 0.0003(9)
C18 0.0387(13) 0.0516(15) 0.0480(14) -0.0019(12) -0.0082(11) -0.0063(11)
C14 0.0461(13) 0.0335(11) 0.0390(13) 0.0001(9) -0.0011(10) -0.0001(10)
C15 0.0399(13) 0.0403(13) 0.0450(14) 0.0036(10) -0.0042(11) -0.0063(10)
C16 0.0392(12) 0.0413(13) 0.0408(13) 0.0025(10) -0.0075(10) -0.0058(10)
C19 0.0468(14) 0.0482(14) 0.0406(13) 0.0009(11) -0.0093(11) -0.0006(11)
C20 0.0362(12) 0.0334(11) 0.0427(13) -0.0028(9) -0.0024(10) 0.0008(9)
C21 0.0327(11) 0.0452(13) 0.0379(12) -0.0063(10) -0.0077(9) 0.0004(10)
C23 0.0620(18) 0.0630(18) 0.0548(17) 0.0128(14) 0.0138(15) 0.0042(15)
C22 0.0479(16) 0.0582(18) 0.073(2) 0.0083(15) 0.0069(15) -0.0090(13)

loop_
_atom_type_symbol
_atom_type_description
_atom_type_scat_dispersion_real
_atom_type_scat_dispersion_imag
_atom_type_scat_source
C C 0.0033 0.0016 'International Tables Vol C Tables 4.2.6.8 and 6.1.1.4'
H H 0.0000 0.0000 'International Tables Vol C Tables 4.2.6.8 and 6.1.1.4'
N N 0.0061 0.0033 'International Tables Vol C Tables 4.2.6.8 and 6.1.1.4'
O O 0.0106 0.0060 'International Tables Vol C Tables 4.2.6.8 and 6.1.1.4'
Se Se -0.0929 2.2259 'International Tables Vol C Tables 4.2.6.8 and 6.1.1.4'

loop_
_geom_angle_atom_site_label_1
_geom_angle_atom_site_label_2
_geom_angle_atom_site_label_3
_geom_angle
_geom_angle_site_symmetry_1
_geom_angle_site_symmetry_3
_geom_angle_publ_flag
C23 Se1 C20 87.68(13) . . ?
C13 N1 C1 122.5(2) . . ?
C13 N1 C12 129.4(2) . . ?
C1 N1 C12 107.7(2) . . ?
C11 C12 C7 121.3(2) . . ?
C11 C12 N1 130.1(3) . . ?
C7 C12 N1 108.3(2) . . ?
C3 C2 C1 117.4(3) . . ?
C9 C10 C11 121.6(3) . . ?
C12 C11 C10 117.5(3) . . ?
C8 C7 C12 119.9(3) . . ?
C8 C7 C6 132.1(3) . . ?
C12 C7 C6 107.8(2) . . ?
C9 C8 C7 118.7(3) . . ?
C5 C6 C1 120.0(3) . . ?
C5 C6 C7 132.3(3) . . ?
C1 C6 C7 107.6(2) . . ?
C5 C4 C3 121.0(3) . . ?
C4 C5 C6 118.4(3) . . ?
C2 C1 C6 121.2(3) . . ?
C2 C1 N1 130.5(3) . . ?
C6 C1 N1 108.3(2) . . ?
C8 C9 C10 120.9(3) . . ?
C4 C3 C2 122.0(3) . . ?
O1 C13 N1 120.4(3) . . ?
O1 C13 C14 120.6(3) . . ?
N1 C13 C14 119.0(2) . . ?
C18 C17 C16 117.3(2) . . ?
C18 C17 C20 121.0(2) . . ?
C16 C17 C20 121.7(2) . . ?
C19 C18 C17 121.6(2) . . ?
C15 C14 C19 118.7(2) . . ?
C15 C14 C13 122.8(2) . . ?
C19 C14 C13 118.0(2) . . ?
C16 C15 C14 120.3(2) . . ?
C15 C16 C17 121.7(2) . . ?
C18 C19 C14 120.4(2) . . ?
C21 C20 C17 129.6(2) . . ?
C21 C20 Se1 108.65(18) . . ?
C17 C20 Se1 121.71(18) . . ?
C22 C21 C20 114.1(2) . . ?
C22 C23 Se1 111.5(2) . . ?
C23 C22 C21 118.0(3) . . ?

loop_
_geom_bond_atom_site_label_1
_geom_bond_atom_site_label_2
_geom_bond_distance
_geom_bond_site_symmetry_2
_geom_bond_publ_flag
Se1 C23 1.851(3) . ?
Se1 C20 1.860(3) . ?
N1 C13 1.396(3) . ?
N1 C1 1.420(3) . ?
N1 C12 1.423(3) . ?
C12 C11 1.385(4) . ?
C12 C7 1.401(4) . ?
C2 C3 1.382(5) . ?
C2 C1 1.387(4) . ?
C10 C9 1.386(5) . ?
C10 C11 1.387(4) . ?
C7 C8 1.396(4) . ?
C7 C6 1.443(4) . ?
C8 C9 1.371(5) . ?
C6 C5 1.394(4) . ?
C6 C1 1.404(4) . ?
C4 C5 1.375(5) . ?
C4 C3 1.381(5) . ?
C13 O1 1.213(3) . ?
C13 C14 1.485(4) . ?
C17 C18 1.391(4) . ?
C17 C16 1.396(3) . ?
C17 C20 1.461(4) . ?
C18 C19 1.372(4) . ?
C14 C15 1.388(4) . ?
C14 C19 1.395(4) . ?
C15 C16 1.374(4) . ?
C20 C21 1.448(3) . ?
C21 C22 1.350(4) . ?
C23 C22 1.332(5) . ?
